data_7234298
loop_
_publ_author_name
'K. S. Bejoymohandas'
'Arunandan Kumar'
'S. Varughese'
'E. Varathan'
'V. Subramanian'
'M. L. P. Reddy'

_publ_section_title
;
 Photophysical and electroluminescence properties of
 bis(2',6'-difluoro-2,3'-bipyridinato-N,C4')iridium(picolinate) complexes:
 effect of electron-withdrawing and electron-donating group substituents
 at the 4' position of the pyridyl moiety of the cyclometalated ligand
;
_journal_name_full 'Journal of Materials Chemistry C'
_journal_page_first 7405
_journal_page_last 7420
_journal_paper_doi 10.1039/C5TC01260K
_journal_volume 3
_journal_year 2015
_chemical_formula_moiety
;
C28 H18 F4 Ir N5 O4, C H2 Cl2
;
_chemical_formula_sum 'C29 H20 Cl2 F4 Ir N5 O4'
_chemical_formula_weight 841.60
_space_group_crystal_system monoclinic
_space_group_IT_number 14
_space_group_name_Hall '-P 2ybc'
_space_group_name_H-M_alt 'P 1 21/c 1'
_atom_sites_solution_hydrogens geom
_cell_angle_alpha 90
_cell_angle_beta 92.189(4)
_cell_angle_gamma 90
_cell_formula_units_Z 4
_cell_length_a 12.069(3)
_cell_length_b 12.029(3)
_cell_length_c 19.562(5)
_cell_measurement_reflns_used 5343
_cell_measurement_temperature 150(2)
_cell_measurement_theta_max 27.5
_cell_measurement_theta_min 3.1
_cell_volume 2837.9(12)
_computing_cell_refinement
;
CrystalClear-SM Expert 2.0 r14k (Rigaku, 2012)
;
_computing_data_collection
;
CrystalClear-SM Expert 2.0 r14k (Rigaku, 2012)
;
_computing_data_reduction
;
CrystalClear-SM Expert 2.0 r14k (Rigaku, 2012)
;
_computing_structure_refinement 'SHELXL-2013 (Sheldrick, 2013)'
_computing_structure_solution 'SHELXL-2013 (Sheldrick, 2013)'
_diffrn_ambient_temperature 150(2)
_diffrn_measured_fraction_theta_full 0.989
_diffrn_measured_fraction_theta_max 0.990
_diffrn_radiation_type MoK\a
_diffrn_radiation_wavelength 0.71073
_diffrn_reflns_av_R_equivalents 0.0251
_diffrn_reflns_av_unetI/netI 0.0248
_diffrn_reflns_Laue_measured_fraction_full 0.989
_diffrn_reflns_Laue_measured_fraction_max 0.990
_diffrn_reflns_limit_h_max 11
_diffrn_reflns_limit_h_min -15
_diffrn_reflns_limit_k_max 15
_diffrn_reflns_limit_k_min -15
_diffrn_reflns_limit_l_max 23
_diffrn_reflns_limit_l_min -25
_diffrn_reflns_number 24916
_diffrn_reflns_point_group_measured_fraction_full 0.989
_diffrn_reflns_point_group_measured_fraction_max 0.990
_diffrn_reflns_theta_full 25.242
_diffrn_reflns_theta_max 27.503
_diffrn_reflns_theta_min 3.130
_exptl_absorpt_coefficient_mu 4.967
_exptl_absorpt_correction_T_max 1.000
_exptl_absorpt_correction_T_min 0.723
_exptl_absorpt_correction_type empirical
_exptl_absorpt_process_details
;
R. H. Blessing Acta Crystallogr., Sect. A, 1995, 51, 33-38
;
_exptl_crystal_colour Yellow
_exptl_crystal_density_diffrn 1.970
_exptl_crystal_description Block
_exptl_crystal_F_000 1632
_exptl_crystal_size_max 0.500
_exptl_crystal_size_mid 0.400
_exptl_crystal_size_min 0.300
_refine_diff_density_max 1.327
_refine_diff_density_min -0.979
_refine_diff_density_rms 0.091
_refine_ls_extinction_coef .
_refine_ls_extinction_method none
_refine_ls_goodness_of_fit_ref 1.047
_refine_ls_hydrogen_treatment constr
_refine_ls_matrix_type full
_refine_ls_number_parameters 406
_refine_ls_number_reflns 6465
_refine_ls_number_restraints 0
_refine_ls_restrained_S_all 1.047
_refine_ls_R_factor_all 0.0250
_refine_ls_R_factor_gt 0.0214
_refine_ls_shift/su_max 0.003
_refine_ls_shift/su_mean 0.000
_refine_ls_structure_factor_coef Fsqd
_refine_ls_weighting_details 'w=1/[\s^2^(Fo^2^)+(0.0295P)^2^+1.0336P] where P=(Fo^2^+2Fc^2^)/3'
_refine_ls_weighting_scheme calc
_refine_ls_wR_factor_gt 0.0517
_refine_ls_wR_factor_ref 0.0530
_reflns_Friedel_coverage 0.000
_reflns_Friedel_fraction_full .
_reflns_Friedel_fraction_max .
_reflns_number_gt 5826
_reflns_number_total 6465
_reflns_threshold_expression 'I > 2\s(I)'
_cod_data_source_file J-Mater-Chem-C-2015-3-7405.cif
_cod_data_source_block 2
_cod_depositor_comments
;
The following automatic conversions were performed:

data item '_exptl_absorpt_correction_type' value 'Empirical' was
changed to 'empirical' in accordance with the built-in table derived
from the CIF Core dictionary named 'cif_core.dic' version 2.4.5 last
updated on 2014-11-21.

Automatic conversion script
Id: cif_fix_values 6909 2019-04-08 15:41:33Z antanas 
;
_cod_original_cell_volume 2837.8(11)
_cod_original_sg_symbol_H-M 'P 21/c'
_cod_database_code 7234298
_shelx_space_group_comment
;
The symmetry employed for this shelxl refinement is uniquely defined
by the following loop, which should always be used as a source of
symmetry information in preference to the above space-group names.
They are only intended as comments.
;
_shelx_estimated_absorpt_t_min 0.190
_shelx_estimated_absorpt_t_max 0.317
_shelxl_version_number 2013-4

loop_
_space_group_symop_operation_xyz
'x, y, z'
'-x, y+1/2, -z+1/2'
'-x, -y, -z'
'x, -y-1/2, z-1/2'

loop_
_atom_site_label
_atom_site_type_symbol
_atom_site_fract_x
_atom_site_fract_y
_atom_site_fract_z
_atom_site_U_iso_or_equiv
_atom_site_adp_type
_atom_site_occupancy
_atom_site_site_symmetry_order
_atom_site_calc_flag
_atom_site_refinement_flags_posn
_atom_site_refinement_flags_adp
_atom_site_refinement_flags_occupancy
_atom_site_disorder_assembly
_atom_site_disorder_group
C2 C 0.5003(2) 0.8054(2) 0.53019(14) 0.0183(5) Uani 1 1 d . . . . .
H2 H 0.5024 0.8770 0.5097 0.022 Uiso 1 1 calc R U . . .
C3 C 0.4123(2) 0.7799(2) 0.56979(15) 0.0196(6) Uani 1 1 d . . . . .
H3 H 0.3535 0.8313 0.5752 0.023 Uiso 1 1 calc R U . . .
C4 C 0.4118(2) 0.6762(2) 0.60178(14) 0.0188(5) Uani 1 1 d . . . . .
C5 C 0.4975(2) 0.6020(2) 0.59067(15) 0.0196(6) Uani 1 1 d . . . . .
H5 H 0.4980 0.5310 0.6120 0.024 Uiso 1 1 calc R U . . .
C6 C 0.5819(2) 0.6315(2) 0.54864(14) 0.0168(5) Uani 1 1 d . . . . .
C7 C 0.6771(2) 0.5629(2) 0.53063(14) 0.0171(5) Uani 1 1 d . . . . .
C8 C 0.6921(2) 0.4512(2) 0.54576(15) 0.0208(6) Uani 1 1 d . . . . .
C10 C 0.8462(2) 0.4390(2) 0.48960(15) 0.0214(6) Uani 1 1 d . . . . .
C11 C 0.8456(2) 0.5494(2) 0.46978(15) 0.0201(6) Uani 1 1 d . . . . .
H11 H 0.9025 0.5792 0.4430 0.024 Uiso 1 1 calc R U . . .
C12 C 0.7576(2) 0.6154(2) 0.49089(14) 0.0159(5) Uani 1 1 d . . . . .
C13 C 0.2462(3) 0.7156(3) 0.6617(2) 0.0353(8) Uani 1 1 d . . . . .
H13B H 0.1973 0.6792 0.6937 0.053 Uiso 1 1 calc R U . . .
H13C H 0.2037 0.7346 0.6196 0.053 Uiso 1 1 calc R U . . .
H13A H 0.2770 0.7835 0.6826 0.053 Uiso 1 1 calc R U . . .
C15 C 0.8901(2) 0.7961(2) 0.35520(16) 0.0240(6) Uani 1 1 d . . . . .
H15 H 0.8303 0.7762 0.3247 0.029 Uiso 1 1 calc R U . . .
C16 C 0.9921(2) 0.8133(3) 0.32896(16) 0.0271(6) Uani 1 1 d . . . . .
H16 H 1.0026 0.8066 0.2813 0.033 Uiso 1 1 calc R U . . .
C17 C 1.0807(2) 0.8410(2) 0.37399(17) 0.0259(6) Uani 1 1 d . . . . .
C18 C 1.0614(2) 0.8541(2) 0.44249(16) 0.0228(6) Uani 1 1 d . . . . .
H18 H 1.1203 0.8751 0.4734 0.027 Uiso 1 1 calc R U . . .
C19 C 0.9561(2) 0.8367(2) 0.46626(15) 0.0182(5) Uani 1 1 d . . . . .
C20 C 1.2746(2) 0.8774(3) 0.3900(2) 0.0380(8) Uani 1 1 d . . . . .
H20A H 1.3414 0.8839 0.3633 0.057 Uiso 1 1 calc R U . . .
H20B H 1.2845 0.8172 0.4235 0.057 Uiso 1 1 calc R U . . .
H20C H 1.2619 0.9475 0.4140 0.057 Uiso 1 1 calc R U . . .
C21 C 0.9228(2) 0.8463(2) 0.53672(15) 0.0178(5) Uani 1 1 d . . . . .
C22 C 0.9898(2) 0.8774(2) 0.59260(16) 0.0230(6) Uani 1 1 d . . . . .
C24 C 0.8558(3) 0.8584(3) 0.66597(16) 0.0271(6) Uani 1 1 d . . . . .
C25 C 0.7775(2) 0.8270(2) 0.61675(15) 0.0227(6) Uani 1 1 d . . . . .
H25 H 0.7035 0.8108 0.6283 0.027 Uiso 1 1 calc R U . . .
C26 C 0.8106(2) 0.8197(2) 0.54902(14) 0.0167(5) Uani 1 1 d . . . . .
C28 C 0.6406(2) 0.6296(2) 0.34086(14) 0.0191(6) Uani 1 1 d . . . . .
H28 H 0.6821 0.5710 0.3620 0.023 Uiso 1 1 calc R U . . .
C29 C 0.5846(2) 0.6097(2) 0.27923(15) 0.0219(6) Uani 1 1 d . . . . .
H29 H 0.5871 0.5385 0.2584 0.026 Uiso 1 1 calc R U . . .
C30 C 0.5251(3) 0.6945(3) 0.24852(16) 0.0273(6) Uani 1 1 d . . . . .
H30 H 0.4853 0.6826 0.2063 0.033 Uiso 1 1 calc R U . . .
C31 C 0.5239(2) 0.7981(2) 0.27996(16) 0.0257(6) Uani 1 1 d . . . . .
H31 H 0.4835 0.8579 0.2593 0.031 Uiso 1 1 calc R U . . .
C32 C 0.5817(2) 0.8136(2) 0.34141(14) 0.0178(5) Uani 1 1 d . . . . .
C33 C 0.5881(2) 0.9239(2) 0.37831(15) 0.0189(6) Uani 1 1 d . . . . .
N1 N 0.58394(18) 0.73450(17) 0.51877(12) 0.0159(4) Uani 1 1 d . . . . .
N9 N 0.77437(18) 0.38763(19) 0.52637(12) 0.0214(5) Uani 1 1 d . . . . .
N14 N 0.87025(18) 0.80604(18) 0.42229(12) 0.0177(5) Uani 1 1 d . . . . .
N23 N 0.9605(2) 0.8836(2) 0.65637(13) 0.0267(6) Uani 1 1 d . . . . .
N27 N 0.63835(18) 0.72896(17) 0.37180(12) 0.0154(4) Uani 1 1 d . . . . .
O4 O 0.33517(16) 0.64127(16) 0.64574(11) 0.0265(5) Uani 1 1 d . . . . .
O17 O 1.18069(17) 0.8533(2) 0.34491(13) 0.0372(6) Uani 1 1 d . . . . .
O33A O 0.65403(15) 0.92856(14) 0.43142(10) 0.0199(4) Uani 1 1 d . . . . .
O33B O 0.53035(18) 1.00046(16) 0.35504(11) 0.0299(5) Uani 1 1 d . . . . .
F8 F 0.61651(13) 0.39605(13) 0.58257(10) 0.0282(4) Uani 1 1 d . . . . .
F10 F 0.92884(13) 0.37293(13) 0.46801(10) 0.0298(4) Uani 1 1 d . . . . .
F22 F 1.09678(13) 0.90667(14) 0.58421(10) 0.0309(4) Uani 1 1 d . . . . .
F24 F 0.82645(16) 0.86571(18) 0.73170(10) 0.0422(5) Uani 1 1 d . . . . .
Ir1 Ir 0.72220(2) 0.77145(2) 0.46565(2) 0.01451(4) Uani 1 1 d . . . . .
C90 C 0.8619(3) 0.4540(3) 0.70834(19) 0.0421(9) Uani 1 1 d . . . . .
H90A H 0.9067 0.4368 0.7504 0.051 Uiso 1 1 calc R U . . .
H90B H 0.8465 0.3832 0.6840 0.051 Uiso 1 1 calc R U . . .
Cl90 Cl 0.73611(8) 0.51439(10) 0.73085(6) 0.0630(3) Uani 1 1 d . . . . .
Cl91 Cl 0.93807(8) 0.54140(9) 0.65610(5) 0.0519(2) Uani 1 1 d . . . . .

loop_
_atom_site_aniso_label
_atom_site_aniso_U_11
_atom_site_aniso_U_22
_atom_site_aniso_U_33
_atom_site_aniso_U_23
_atom_site_aniso_U_13
_atom_site_aniso_U_12
C2 0.0197(13) 0.0167(12) 0.0180(15) 0.0003(11) -0.0051(10) 0.0007(10)
C3 0.0200(13) 0.0198(14) 0.0185(15) -0.0051(11) -0.0045(11) 0.0020(10)
C4 0.0198(13) 0.0215(14) 0.0150(14) -0.0031(11) -0.0022(10) -0.0046(10)
C5 0.0218(13) 0.0176(13) 0.0192(15) 0.0025(11) -0.0021(11) -0.0020(10)
C6 0.0181(12) 0.0161(12) 0.0159(14) -0.0003(10) -0.0033(10) -0.0018(9)
C7 0.0186(12) 0.0158(12) 0.0165(14) -0.0010(10) -0.0029(10) 0.0010(10)
C8 0.0227(13) 0.0194(13) 0.0201(15) 0.0030(11) -0.0045(11) -0.0028(10)
C10 0.0187(13) 0.0202(13) 0.0248(16) -0.0022(11) -0.0063(11) 0.0058(10)
C11 0.0175(12) 0.0228(14) 0.0199(15) 0.0018(11) -0.0030(11) 0.0001(10)
C12 0.0216(13) 0.0145(12) 0.0111(13) 0.0025(10) -0.0062(10) 0.0008(10)
C13 0.0255(16) 0.0376(19) 0.043(2) -0.0025(15) 0.0083(14) 0.0063(13)
C15 0.0251(14) 0.0284(15) 0.0182(15) 0.0024(12) -0.0018(11) -0.0009(11)
C16 0.0283(15) 0.0345(16) 0.0188(16) 0.0041(13) 0.0042(12) 0.0006(13)
C17 0.0219(14) 0.0232(15) 0.0329(19) 0.0087(12) 0.0049(12) 0.0011(11)
C18 0.0201(13) 0.0184(13) 0.0297(17) 0.0050(12) -0.0017(12) 0.0009(10)
C19 0.0194(12) 0.0136(12) 0.0215(15) 0.0030(10) -0.0027(11) 0.0004(9)
C20 0.0197(15) 0.0397(19) 0.055(3) 0.0087(17) 0.0053(15) -0.0015(13)
C21 0.0177(12) 0.0136(12) 0.0218(15) 0.0018(10) -0.0038(11) 0.0024(9)
C22 0.0199(13) 0.0192(14) 0.0294(18) -0.0011(12) -0.0052(12) 0.0003(10)
C24 0.0367(17) 0.0298(15) 0.0143(15) 0.0005(12) -0.0050(12) -0.0009(13)
C25 0.0244(14) 0.0250(15) 0.0186(15) -0.0008(11) -0.0007(11) -0.0004(11)
C26 0.0189(12) 0.0114(12) 0.0195(15) 0.0005(10) -0.0042(10) -0.0002(10)
C28 0.0243(14) 0.0155(13) 0.0173(15) 0.0005(10) -0.0023(11) -0.0004(10)
C29 0.0294(15) 0.0177(13) 0.0184(15) -0.0031(11) -0.0019(11) -0.0038(11)
C30 0.0356(16) 0.0260(14) 0.0194(16) -0.0019(12) -0.0088(13) -0.0029(13)
C31 0.0329(16) 0.0230(15) 0.0204(16) 0.0035(12) -0.0093(12) 0.0027(12)
C32 0.0208(13) 0.0153(12) 0.0172(14) -0.0008(11) -0.0001(10) 0.0019(10)
C33 0.0226(13) 0.0163(13) 0.0177(15) 0.0014(11) -0.0016(11) -0.0003(10)
N1 0.0172(11) 0.0155(10) 0.0146(12) 0.0002(9) -0.0037(9) -0.0009(8)
N9 0.0234(12) 0.0176(12) 0.0230(14) 0.0029(9) -0.0036(10) 0.0036(9)
N14 0.0196(11) 0.0161(10) 0.0171(12) 0.0005(9) -0.0014(9) 0.0006(9)
N23 0.0305(13) 0.0269(13) 0.0217(15) 0.0006(10) -0.0107(11) -0.0026(10)
N27 0.0188(11) 0.0154(11) 0.0118(11) 0.0010(8) -0.0026(9) -0.0030(8)
O4 0.0225(10) 0.0277(10) 0.0295(13) 0.0025(9) 0.0063(9) 0.0022(8)
O17 0.0224(11) 0.0508(14) 0.0389(15) 0.0094(11) 0.0071(10) 0.0013(10)
O33A 0.0259(10) 0.0137(9) 0.0195(11) -0.0001(8) -0.0050(8) -0.0008(7)
O33B 0.0415(12) 0.0191(10) 0.0280(13) 0.0005(9) -0.0120(10) 0.0065(9)
F8 0.0288(9) 0.0188(8) 0.0376(11) 0.0077(7) 0.0079(8) 0.0000(7)
F10 0.0247(9) 0.0241(9) 0.0409(12) 0.0033(8) 0.0040(8) 0.0104(7)
F22 0.0199(8) 0.0370(10) 0.0350(11) -0.0027(8) -0.0093(7) -0.0049(7)
F24 0.0469(12) 0.0657(13) 0.0134(10) -0.0030(9) -0.0051(8) -0.0079(10)
Ir1 0.01684(6) 0.01296(6) 0.01342(6) 0.00046(4) -0.00365(4) -0.00071(3)
C90 0.0380(19) 0.052(2) 0.036(2) 0.0070(17) -0.0035(16) 0.0105(16)
Cl90 0.0404(5) 0.0961(8) 0.0526(7) -0.0244(6) 0.0038(5) 0.0077(5)
Cl91 0.0545(6) 0.0700(7) 0.0314(5) -0.0013(5) 0.0051(4) -0.0082(5)

loop_
_atom_type_symbol
_atom_type_description
_atom_type_scat_dispersion_real
_atom_type_scat_dispersion_imag
_atom_type_scat_source
C C 0.0033 0.0016 'International Tables Vol C Tables 4.2.6.8 and 6.1.1.4'
H H 0.0000 0.0000 'International Tables Vol C Tables 4.2.6.8 and 6.1.1.4'
N N 0.0061 0.0033 'International Tables Vol C Tables 4.2.6.8 and 6.1.1.4'
O O 0.0106 0.0060 'International Tables Vol C Tables 4.2.6.8 and 6.1.1.4'
F F 0.0171 0.0103 'International Tables Vol C Tables 4.2.6.8 and 6.1.1.4'
Ir Ir -1.4442 7.9887 'International Tables Vol C Tables 4.2.6.8 and 6.1.1.4'
Cl Cl 0.1484 0.1585 'International Tables Vol C Tables 4.2.6.8 and 6.1.1.4'

loop_
_geom_angle_atom_site_label_1
_geom_angle_atom_site_label_2
_geom_angle_atom_site_label_3
_geom_angle
_geom_angle_site_symmetry_1
_geom_angle_site_symmetry_3
N1 C2 C3 123.6(3) . .
N1 C2 H2 118.2 . .
C3 C2 H2 118.2 . .
C2 C3 C4 118.0(2) . .
C2 C3 H3 121.0 . .
C4 C3 H3 121.0 . .
O4 C4 C5 115.5(2) . .
O4 C4 C3 125.2(2) . .
C5 C4 C3 119.2(2) . .
C6 C5 C4 119.9(2) . .
C6 C5 H5 120.0 . .
C4 C5 H5 120.0 . .
N1 C6 C5 120.8(2) . .
N1 C6 C7 112.3(2) . .
C5 C6 C7 126.9(2) . .
C8 C7 C12 117.5(2) . .
C8 C7 C6 126.3(2) . .
C12 C7 C6 116.1(2) . .
N9 C8 F8 113.4(2) . .
N9 C8 C7 126.4(3) . .
F8 C8 C7 120.1(2) . .
N9 C10 F10 114.0(2) . .
N9 C10 C11 127.9(3) . .
F10 C10 C11 118.1(3) . .
C10 C11 C12 117.2(3) . .
C10 C11 H11 121.4 . .
C12 C11 H11 121.4 . .
C11 C12 C7 116.9(2) . .
C11 C12 Ir1 128.5(2) . .
C7 C12 Ir1 114.37(18) . .
O4 C13 H13B 109.5 . .
O4 C13 H13C 109.5 . .
H13B C13 H13C 109.5 . .
O4 C13 H13A 109.5 . .
H13B C13 H13A 109.5 . .
H13C C13 H13A 109.5 . .
N14 C15 C16 123.2(3) . .
N14 C15 H15 118.4 . .
C16 C15 H15 118.4 . .
C15 C16 C17 118.5(3) . .
C15 C16 H16 120.8 . .
C17 C16 H16 120.8 . .
O17 C17 C18 125.4(3) . .
O17 C17 C16 115.5(3) . .
C18 C17 C16 119.1(3) . .
C17 C18 C19 120.0(3) . .
C17 C18 H18 120.0 . .
C19 C18 H18 120.0 . .
N14 C19 C18 120.7(3) . .
N14 C19 C21 112.7(2) . .
C18 C19 C21 126.6(3) . .
O17 C20 H20A 109.5 . .
O17 C20 H20B 109.5 . .
H20A C20 H20B 109.5 . .
O17 C20 H20C 109.5 . .
H20A C20 H20C 109.5 . .
H20B C20 H20C 109.5 . .
C22 C21 C26 117.3(3) . .
C22 C21 C19 126.5(3) . .
C26 C21 C19 116.3(2) . .
N23 C22 F22 113.1(2) . .
N23 C22 C21 126.6(3) . .
F22 C22 C21 120.3(3) . .
N23 C24 F24 114.1(2) . .
N23 C24 C25 126.8(3) . .
F24 C24 C25 119.1(3) . .
C24 C25 C26 117.8(3) . .
C24 C25 H25 121.1 . .
C26 C25 H25 121.1 . .
C25 C26 C21 117.0(2) . .
C25 C26 Ir1 128.8(2) . .
C21 C26 Ir1 114.2(2) . .
N27 C28 C29 122.1(2) . .
N27 C28 H28 119.0 . .
C29 C28 H28 119.0 . .
C30 C29 C28 119.0(3) . .
C30 C29 H29 120.5 . .
C28 C29 H29 120.5 . .
C29 C30 C31 119.1(3) . .
C29 C30 H30 120.4 . .
C31 C30 H30 120.4 . .
C32 C31 C30 119.5(3) . .
C32 C31 H31 120.2 . .
C30 C31 H31 120.2 . .
N27 C32 C31 120.8(3) . .
N27 C32 C33 115.8(2) . .
C31 C32 C33 123.3(2) . .
O33B C33 O33A 126.2(2) . .
O33B C33 C32 117.5(2) . .
O33A C33 C32 116.3(2) . .
C2 N1 C6 118.4(2) . .
C2 N1 Ir1 125.24(18) . .
C6 N1 Ir1 116.15(17) . .
C10 N9 C8 114.0(2) . .
C15 N14 C19 118.4(2) . .
C15 N14 Ir1 125.11(18) . .
C19 N14 Ir1 116.40(19) . .
C22 N23 C24 114.6(2) . .
C28 N27 C32 119.5(2) . .
C28 N27 Ir1 125.97(18) . .
C32 N27 Ir1 114.53(17) . .
C4 O4 C13 118.6(2) . .
C17 O17 C20 117.1(3) . .
C33 O33A Ir1 115.45(16) . .
C12 Ir1 C26 88.18(10) . .
C12 Ir1 N1 80.82(10) . .
C26 Ir1 N1 93.95(10) . .
C12 Ir1 N14 96.43(10) . .
C26 Ir1 N14 80.35(10) . .
N1 Ir1 N14 173.78(9) . .
C12 Ir1 N27 94.50(9) . .
C26 Ir1 N27 174.78(10) . .
N1 Ir1 N27 90.91(9) . .
N14 Ir1 N27 94.88(9) . .
C12 Ir1 O33A 169.20(9) . .
C26 Ir1 O33A 100.62(9) . .
N1 Ir1 O33A 92.25(8) . .
N14 Ir1 O33A 91.25(8) . .
N27 Ir1 O33A 77.24(8) . .
Cl91 C90 Cl90 112.1(2) . .
Cl91 C90 H90A 109.2 . .
Cl90 C90 H90A 109.2 . .
Cl91 C90 H90B 109.2 . .
Cl90 C90 H90B 109.2 . .
H90A C90 H90B 107.9 . .

loop_
_geom_bond_atom_site_label_1
_geom_bond_atom_site_label_2
_geom_bond_distance
_geom_bond_site_symmetry_2
C2 N1 1.346(3) .
C2 C3 1.374(4) .
C2 H2 0.9500 .
C3 C4 1.396(4) .
C3 H3 0.9500 .
C4 O4 1.353(3) .
C4 C5 1.390(4) .
C5 C6 1.380(4) .
C5 H5 0.9500 .
C6 N1 1.370(3) .
C6 C7 1.468(3) .
C7 C8 1.386(4) .
C7 C12 1.417(4) .
C8 N9 1.320(4) .
C8 F8 1.357(3) .
C10 N9 1.303(4) .
C10 F10 1.356(3) .
C10 C11 1.383(4) .
C11 C12 1.400(4) .
C11 H11 0.9500 .
C12 Ir1 1.984(2) .
C13 O4 1.441(3) .
C13 H13B 0.9800 .
C13 H13C 0.9800 .
C13 H13A 0.9800 .
C15 N14 1.348(4) .
C15 C16 1.368(4) .
C15 H15 0.9500 .
C16 C17 1.399(4) .
C16 H16 0.9500 .
C17 O17 1.361(3) .
C17 C18 1.378(4) .
C18 C19 1.386(4) .
C18 H18 0.9500 .
C19 N14 1.371(3) .
C19 C21 1.455(4) .
C20 O17 1.439(4) .
C20 H20A 0.9800 .
C20 H20B 0.9800 .
C20 H20C 0.9800 .
C21 C22 1.386(4) .
C21 C26 1.421(4) .
C22 N23 1.312(4) .
C22 F22 1.355(3) .
C24 N23 1.320(4) .
C24 F24 1.350(4) .
C24 C25 1.376(4) .
C25 C26 1.401(4) .
C25 H25 0.9500 .
C26 Ir1 2.000(3) .
C28 N27 1.341(3) .
C28 C29 1.380(4) .
C28 H28 0.9500 .
C29 C30 1.372(4) .
C29 H29 0.9500 .
C30 C31 1.390(4) .
C30 H30 0.9500 .
C31 C32 1.379(4) .
C31 H31 0.9500 .
C32 N27 1.351(3) .
C32 C33 1.511(4) .
C33 O33B 1.232(3) .
C33 O33A 1.286(3) .
N1 Ir1 2.048(2) .
N14 Ir1 2.050(2) .
N27 Ir1 2.125(2) .
O33A Ir1 2.1574(18) .
C90 Cl91 1.751(4) .
C90 Cl90 1.754(4) .
C90 H90A 0.9900 .
C90 H90B 0.9900 .
